data_4087555
loop_
_publ_author_name
'Lapointe, S\'ebastien'
'Vabre, Boris'
'Zargarian, Davit'

_publ_section_title
;
 POCOP-Type Pincer Complexes of Nickel: Synthesis, Characterization, and
 Ligand Exchange Reactivities of New Cationic Acetonitrile Adducts
;
_journal_issue 14
_journal_name_full Organometallics
_journal_page_first 3520
_journal_paper_doi 10.1021/acs.organomet.5b00272
_journal_volume 34
_journal_year 2015
_chemical_formula_moiety 'C24 H42 N Ni O2 P2, C F3 O3 S'
_chemical_formula_sum 'C25 H42 F3 N Ni O5 P2 S'
_chemical_formula_weight 646.30
_space_group_crystal_system triclinic
_space_group_IT_number 2
_space_group_name_Hall '-P 1'
_space_group_name_H-M_alt 'P -1'
_atom_sites_solution_hydrogens geom
_audit_creation_date 2014-11-10
_audit_creation_method
;
Olex2 1.2
(compiled 2014.09.19 svn.r3010 for OlexSys, GUI svn.r4874)
;
_cell_angle_alpha 88.4540(10)
_cell_angle_beta 87.7560(10)
_cell_angle_gamma 87.0870(10)
_cell_formula_units_Z 2
_cell_length_a 7.8959(2)
_cell_length_b 11.9279(3)
_cell_length_c 16.3259(4)
_cell_measurement_reflns_used 9913
_cell_measurement_temperature 100
_cell_measurement_theta_max 69.39
_cell_measurement_theta_min 2.71
_cell_volume 1533.95(7)
_computing_cell_refinement
'SAINT (2009) V7.68A; Integration Software for Single Crystal Data. Bruker AXS Inc., Madison, WI 53719-1173.'
_computing_data_collection
;
APEX 2 (2009) Bruker AXS Inc., Madison, WI 53719-1173.
;
_computing_data_reduction
'SAINT (2009) V7.68A; Integration Software for Single Crystal Data. Bruker AXS Inc., Madison, WI 53719-1173.'
_computing_molecular_graphics 'Olex2 (Dolomanov et al., 2009)'
_computing_publication_material 'Olex2 (Dolomanov et al., 2009)'
_computing_structure_refinement 'XL (Sheldrick, 2008)'
_diffrn_ambient_temperature 100
_diffrn_detector 'CCD area detector'
_diffrn_detector_area_resol_mean 8.3
_diffrn_detector_type 'Bruker Platinum 135 CCD Area Detector'
_diffrn_measured_fraction_theta_full 0.994
_diffrn_measured_fraction_theta_max 0.990
_diffrn_measurement_device 'k-geometry diffractometer'
_diffrn_measurement_device_type 'Bruker Microstar X8'
_diffrn_measurement_method '\w scans'
_diffrn_radiation_collimation 'Focusing mirrors'
_diffrn_radiation_monochromator 'Helios Mirror Optics'
_diffrn_radiation_probe x-ray
_diffrn_radiation_type CuK\a
_diffrn_radiation_wavelength 1.54178
_diffrn_reflns_av_R_equivalents 0.0432
_diffrn_reflns_av_unetI/netI 0.0232
_diffrn_reflns_Laue_measured_fraction_full 0.994
_diffrn_reflns_Laue_measured_fraction_max 0.990
_diffrn_reflns_limit_h_max 9
_diffrn_reflns_limit_h_min -9
_diffrn_reflns_limit_k_max 14
_diffrn_reflns_limit_k_min -14
_diffrn_reflns_limit_l_max 19
_diffrn_reflns_limit_l_min -16
_diffrn_reflns_number 51249
_diffrn_reflns_point_group_measured_fraction_full 0.994
_diffrn_reflns_point_group_measured_fraction_max 0.990
_diffrn_reflns_theta_full 67.679
_diffrn_reflns_theta_max 69.595
_diffrn_reflns_theta_min 2.709
_diffrn_source 'Rotating-anode X-ray tube'
_diffrn_source_target Cu
_diffrn_source_type 'Bruker Microstar/FR591 generator'
_diffrn_standards_number 0
_exptl_absorpt_coefficient_mu 2.993
_exptl_absorpt_correction_T_max 0.7532
_exptl_absorpt_correction_T_min 0.5860
_exptl_absorpt_correction_type multi-scan
_exptl_absorpt_process_details
;
SADABS-2008/1 (Bruker,2008) was used for absorption correction.
wR2(int) was 0.0741 before and 0.0587 after correction.
The Ratio of minimum to maximum transmission is 0.7780.
The \l/2 correction factor is 0.0015.
;
_exptl_crystal_colour yellow
_exptl_crystal_colour_primary yellow
_exptl_crystal_density_diffrn 1.399
_exptl_crystal_description block
_exptl_crystal_F_000 680
_exptl_crystal_size_max 0.1
_exptl_crystal_size_mid 0.08
_exptl_crystal_size_min 0.05
_refine_diff_density_max 0.735
_refine_diff_density_min -0.513
_refine_diff_density_rms 0.064
_refine_ls_extinction_method none
_refine_ls_goodness_of_fit_ref 1.026
_refine_ls_hydrogen_treatment constr
_refine_ls_matrix_type full
_refine_ls_number_parameters 356
_refine_ls_number_reflns 5720
_refine_ls_number_restraints 0
_refine_ls_restrained_S_all 1.026
_refine_ls_R_factor_all 0.0397
_refine_ls_R_factor_gt 0.0380
_refine_ls_shift/su_max 0.001
_refine_ls_shift/su_mean 0.000
_refine_ls_structure_factor_coef Fsqd
_refine_ls_weighting_details 'w=1/[\s^2^(Fo^2^)+(0.0615P)^2^+1.1740P] where P=(Fo^2^+2Fc^2^)/3'
_refine_ls_weighting_scheme calc
_refine_ls_wR_factor_gt 0.1034
_refine_ls_wR_factor_ref 0.1052
_reflns_Friedel_coverage 0.000
_reflns_number_gt 5404
_reflns_number_total 5720
_reflns_threshold_expression 'I > 2\s(I)'
_cod_data_source_file om5b00272_si_001.cif
_cod_data_source_block selap2
_cod_depositor_comments
;
The following automatic conversions were performed:

data item '_diffrn_radiation_probe' value 'X-ray' was changed to
'x-ray' in accordance with the
/home/saulius/struct/COD-crude-data/automatic-downloads/DataCite-retrospective/ACS/depositions/lib/dictionaries/cif_core.dic
dictionary named 'cif_core.dic' version 2.4.2 last updated on
2011-04-26.

Automatic conversion script
Id: cif_fix_values 6909 2019-04-08 15:41:33Z antanas 
;
_cod_database_code 4087555
_shelxl_version_number 2014/6
_shelx_space_group_comment
;
The symmetry employed for this shelxl refinement is uniquely defined
by the following loop, which should always be used as a source of
symmetry information in preference to the above space-group names.
They are only intended as comments.
;
_olex2_refinement_description
;
1. Fixed Uiso
 At 1.2 times of:
  All C(H) groups
 At 1.5 times of:
  All C(H,H,H) groups
2.a Aromatic/amide H refined with riding coordinates:
 C3(H3), C5(H5), C4(H4)
2.b Idealised Me refined as rotating group:
 C21(H21A,H21B,H21C), C22(H22A,H22B,H22C), C16(H16A,H16B,H16C), C18(H18A,H18B,
 H18C), C17(H17A,H17B,H17C), C9(H9A,H9B,H9C), C20(H20A,H20B,H20C), C10(H10A,
 H10B,H10C), C8(H8A,H8B,H8C), C13(H13A,H13B,H13C), C12(H12A,H12B,H12C),
 C14(H14A,H14B,H14C), C24(H24A,H24B,H24C)
;
_olex2_submission_special_instructions 'No special instructions were received'

loop_
_space_group_symop_operation_xyz
'x, y, z'
'-x, -y, -z'

loop_
_atom_site_label
_atom_site_type_symbol
_atom_site_fract_x
_atom_site_fract_y
_atom_site_fract_z
_atom_site_U_iso_or_equiv
_atom_site_adp_type
_atom_site_occupancy
_atom_site_site_symmetry_order
_atom_site_calc_flag
_atom_site_refinement_flags_posn
Ni1 Ni 0.10977(4) 0.80524(2) 0.72223(2) 0.01926(10) Uani 1 1 d .
P2 P 0.19608(5) 0.97418(4) 0.69291(3) 0.01865(12) Uani 1 1 d .
P1 P 0.05663(6) 0.62686(4) 0.71673(3) 0.02265(12) Uani 1 1 d .
S1 S 0.25652(9) 0.78868(5) 0.04456(4) 0.04938(17) Uani 1 1 d .
O2 O 0.31527(16) 0.96050(10) 0.60785(7) 0.0232(3) Uani 1 1 d .
O1 O 0.18393(18) 0.57629(11) 0.64276(8) 0.0276(3) Uani 1 1 d .
C1 C 0.2462(2) 0.76943(15) 0.62827(11) 0.0214(4) Uani 1 1 d .
C6 C 0.2656(2) 0.66038(15) 0.59883(11) 0.0238(4) Uani 1 1 d .
C2 C 0.3317(2) 0.85061(15) 0.58193(11) 0.0211(4) Uani 1 1 d .
C3 C 0.4295(2) 0.82719(17) 0.51150(11) 0.0253(4) Uani 1 1 d .
H3 H 0.4871 0.8847 0.4822 0.030 Uiso 1 1 calc R
C5 C 0.3592(3) 0.63266(17) 0.52830(12) 0.0281(4) Uani 1 1 d .
H5 H 0.3674 0.5576 0.5100 0.034 Uiso 1 1 calc R
C4 C 0.4409(3) 0.71730(18) 0.48492(11) 0.0288(4) Uani 1 1 d .
H4 H 0.5056 0.6998 0.4363 0.035 Uiso 1 1 calc R
C15 C 0.3464(2) 1.03199(16) 0.76277(11) 0.0227(4) Uani 1 1 d .
C19 C 0.0251(2) 1.07471(16) 0.65749(11) 0.0243(4) Uani 1 1 d .
C21 C 0.0908(3) 1.16659(17) 0.59822(13) 0.0327(4) Uani 1 1 d .
H21A H -0.0057 1.2087 0.5742 0.049 Uiso 1 1 calc GR
H21B H 0.1622 1.1318 0.5545 0.049 Uiso 1 1 calc GR
H21C H 0.1576 1.2178 0.6282 0.049 Uiso 1 1 calc GR
C7 C 0.1225(3) 0.53546(17) 0.80433(12) 0.0333(5) Uani 1 1 d .
C11 C -0.1552(3) 0.60234(19) 0.67682(14) 0.0352(5) Uani 1 1 d .
C22 C -0.0935(3) 1.00166(18) 0.61161(13) 0.0328(4) Uani 1 1 d .
H22A H -0.1440 0.9473 0.6502 0.049 Uiso 1 1 calc GR
H22B H -0.0283 0.9615 0.5682 0.049 Uiso 1 1 calc GR
H22C H -0.1836 1.0496 0.5872 0.049 Uiso 1 1 calc GR
C16 C 0.4901(3) 0.94067(18) 0.77003(13) 0.0326(4) Uani 1 1 d .
H16A H 0.5413 0.9257 0.7155 0.049 Uiso 1 1 calc GR
H16B H 0.4440 0.8717 0.7936 0.049 Uiso 1 1 calc GR
H16C H 0.5767 0.9664 0.8056 0.049 Uiso 1 1 calc GR
C18 C 0.4199(3) 1.14091(17) 0.72962(13) 0.0308(4) Uani 1 1 d .
H18A H 0.3303 1.2008 0.7293 0.046 Uiso 1 1 calc GR
H18B H 0.4659 1.1300 0.6736 0.046 Uiso 1 1 calc GR
H18C H 0.5107 1.1617 0.7646 0.046 Uiso 1 1 calc GR
C17 C 0.2629(3) 1.04927(19) 0.84844(12) 0.0323(4) Uani 1 1 d .
H17A H 0.3478 1.0725 0.8859 0.048 Uiso 1 1 calc GR
H17B H 0.2164 0.9788 0.8689 0.048 Uiso 1 1 calc GR
H17C H 0.1712 1.1076 0.8451 0.048 Uiso 1 1 calc GR
C9 C 0.1452(4) 0.41228(19) 0.78156(16) 0.0533(7) Uani 1 1 d .
H9A H 0.2185 0.4055 0.7319 0.080 Uiso 1 1 calc GR
H9B H 0.0343 0.3831 0.7715 0.080 Uiso 1 1 calc GR
H9C H 0.1975 0.3690 0.8267 0.080 Uiso 1 1 calc GR
C20 C -0.0737(3) 1.12831(18) 0.73021(13) 0.0337(5) Uani 1 1 d .
H20A H -0.1740 1.1711 0.7105 0.051 Uiso 1 1 calc GR
H20B H -0.0009 1.1788 0.7575 0.051 Uiso 1 1 calc GR
H20C H -0.1094 1.0694 0.7692 0.051 Uiso 1 1 calc GR
C10 C -0.0040(4) 0.5483(2) 0.87686(16) 0.0585(8) Uani 1 1 d .
H10A H 0.0346 0.5004 0.9228 0.088 Uiso 1 1 calc GR
H10B H -0.1156 0.5260 0.8609 0.088 Uiso 1 1 calc GR
H10C H -0.0122 0.6268 0.8934 0.088 Uiso 1 1 calc GR
C8 C 0.2936(4) 0.5777(2) 0.82654(16) 0.0497(6) Uani 1 1 d .
H8A H 0.3385 0.5323 0.8724 0.075 Uiso 1 1 calc GR
H8B H 0.2791 0.6564 0.8424 0.075 Uiso 1 1 calc GR
H8C H 0.3731 0.5716 0.7791 0.075 Uiso 1 1 calc GR
C13 C -0.1936(4) 0.4789(2) 0.67112(16) 0.0486(6) Uani 1 1 d .
H13A H -0.2029 0.4451 0.7264 0.073 Uiso 1 1 calc GR
H13B H -0.1018 0.4395 0.6396 0.073 Uiso 1 1 calc GR
H13C H -0.3009 0.4727 0.6437 0.073 Uiso 1 1 calc GR
C12 C -0.1523(4) 0.6544(2) 0.58950(17) 0.0539(7) Uani 1 1 d .
H12A H -0.0674 0.6130 0.5551 0.081 Uiso 1 1 calc GR
H12B H -0.1233 0.7331 0.5915 0.081 Uiso 1 1 calc GR
H12C H -0.2644 0.6501 0.5664 0.081 Uiso 1 1 calc GR
C14 C -0.2909(3) 0.6649(3) 0.7290(2) 0.0669(9) Uani 1 1 d .
H14A H -0.4018 0.6585 0.7051 0.100 Uiso 1 1 calc GR
H14B H -0.2650 0.7442 0.7309 0.100 Uiso 1 1 calc GR
H14C H -0.2933 0.6322 0.7847 0.100 Uiso 1 1 calc GR
C23 C -0.1067(3) 0.85145(16) 0.87518(12) 0.0273(4) Uani 1 1 d .
C24 C -0.2099(3) 0.8643(2) 0.95010(13) 0.0422(5) Uani 1 1 d .
H24A H -0.3182 0.8292 0.9442 0.063 Uiso 1 1 calc GR
H24B H -0.2313 0.9444 0.9607 0.063 Uiso 1 1 calc GR
H24C H -0.1501 0.8282 0.9960 0.063 Uiso 1 1 calc GR
N1 N -0.0265(2) 0.83837(13) 0.81632(10) 0.0245(3) Uani 1 1 d .
C25 C 0.3919(3) 0.6695(2) 0.07474(15) 0.0433(5) Uani 1 1 d .
F1 F 0.3542(2) 0.57635(13) 0.03810(11) 0.0640(5) Uani 1 1 d .
F2 F 0.5543(2) 0.68664(18) 0.05789(16) 0.0912(7) Uani 1 1 d .
O4 O 0.3142(3) 0.87719(16) 0.09129(13) 0.0604(5) Uani 1 1 d .
O3 O 0.2924(5) 0.7997(2) -0.04158(14) 0.1082(12) Uani 1 1 d .
O5 O 0.0911(3) 0.7531(2) 0.0682(2) 0.0999(10) Uani 1 1 d .
F3 F 0.3768(3) 0.64915(16) 0.15500(10) 0.0699(5) Uani 1 1 d .

loop_
_atom_site_aniso_label
_atom_site_aniso_U_11
_atom_site_aniso_U_22
_atom_site_aniso_U_33
_atom_site_aniso_U_23
_atom_site_aniso_U_13
_atom_site_aniso_U_12
Ni1 0.02286(17) 0.01900(17) 0.01560(17) 0.00114(11) 0.00314(12) -0.00181(12)
P2 0.0214(2) 0.0192(2) 0.0151(2) 0.00106(16) 0.00239(16) -0.00174(16)
P1 0.0276(2) 0.0193(2) 0.0210(2) 0.00152(17) 0.00057(18) -0.00325(17)
S1 0.0593(4) 0.0362(3) 0.0538(4) -0.0060(3) -0.0228(3) 0.0048(3)
O2 0.0296(7) 0.0222(6) 0.0174(6) 0.0001(5) 0.0063(5) -0.0035(5)
O1 0.0378(7) 0.0199(6) 0.0247(7) -0.0017(5) 0.0044(6) -0.0025(5)
C1 0.0222(8) 0.0233(9) 0.0186(8) 0.0004(7) -0.0021(7) 0.0000(7)
C6 0.0262(9) 0.0242(9) 0.0208(9) 0.0013(7) -0.0015(7) -0.0007(7)
C2 0.0226(8) 0.0243(9) 0.0162(8) -0.0002(7) -0.0010(7) 0.0002(7)
C3 0.0262(9) 0.0324(10) 0.0169(9) 0.0017(7) 0.0035(7) -0.0004(8)
C5 0.0335(10) 0.0274(10) 0.0231(9) -0.0065(7) -0.0003(8) 0.0027(8)
C4 0.0307(10) 0.0362(10) 0.0186(9) -0.0037(8) 0.0037(7) 0.0048(8)
C15 0.0235(9) 0.0270(9) 0.0177(8) -0.0008(7) 0.0009(7) -0.0027(7)
C19 0.0257(9) 0.0240(9) 0.0227(9) 0.0036(7) -0.0001(7) 0.0003(7)
C21 0.0368(11) 0.0289(10) 0.0317(11) 0.0101(8) -0.0013(8) -0.0008(8)
C7 0.0503(13) 0.0236(10) 0.0254(10) 0.0046(8) -0.0003(9) -0.0008(9)
C11 0.0323(11) 0.0351(11) 0.0393(12) -0.0027(9) -0.0040(9) -0.0099(9)
C22 0.0316(10) 0.0345(11) 0.0330(11) 0.0051(8) -0.0102(8) -0.0041(8)
C16 0.0282(10) 0.0359(11) 0.0335(11) -0.0001(9) -0.0055(8) 0.0027(8)
C18 0.0344(10) 0.0293(10) 0.0295(10) -0.0008(8) -0.0012(8) -0.0099(8)
C17 0.0327(10) 0.0455(12) 0.0191(9) -0.0060(8) 0.0030(8) -0.0072(9)
C9 0.091(2) 0.0251(11) 0.0434(14) 0.0045(10) -0.0120(13) 0.0036(12)
C20 0.0326(10) 0.0318(10) 0.0353(11) 0.0009(9) 0.0057(9) 0.0067(8)
C10 0.091(2) 0.0458(14) 0.0353(13) 0.0182(11) 0.0190(13) 0.0055(14)
C8 0.0598(16) 0.0444(14) 0.0458(14) 0.0107(11) -0.0243(12) -0.0001(11)
C13 0.0611(16) 0.0438(14) 0.0438(14) -0.0017(11) -0.0087(12) -0.0263(12)
C12 0.0506(15) 0.0571(16) 0.0562(16) 0.0200(13) -0.0271(13) -0.0175(12)
C14 0.0281(12) 0.084(2) 0.090(2) -0.0381(18) -0.0042(13) -0.0039(13)
C23 0.0321(10) 0.0271(9) 0.0220(10) 0.0035(7) 0.0040(8) -0.0006(8)
C24 0.0521(14) 0.0471(13) 0.0249(11) 0.0046(9) 0.0151(10) 0.0069(11)
N1 0.0280(8) 0.0225(8) 0.0226(8) 0.0028(6) 0.0026(6) -0.0031(6)
C25 0.0427(13) 0.0422(13) 0.0443(13) 0.0121(10) 0.0022(10) -0.0045(10)
F1 0.0913(13) 0.0377(8) 0.0616(10) -0.0019(7) 0.0047(9) 0.0055(8)
F2 0.0432(9) 0.0816(13) 0.144(2) 0.0449(13) 0.0186(11) 0.0033(9)
O4 0.0840(14) 0.0397(10) 0.0593(12) -0.0070(8) -0.0192(10) -0.0060(9)
O3 0.231(4) 0.0536(13) 0.0416(12) 0.0124(10) -0.0458(17) 0.0033(17)
O5 0.0459(12) 0.0697(16) 0.187(3) -0.0220(18) -0.0335(16) 0.0066(11)
F3 0.0992(14) 0.0687(11) 0.0429(9) 0.0233(8) -0.0151(9) -0.0199(10)

loop_
_atom_type_symbol
_atom_type_description
_atom_type_scat_dispersion_real
_atom_type_scat_dispersion_imag
_atom_type_scat_source
C C 0.0181 0.0091 'International Tables Vol C Tables 4.2.6.8 and 6.1.1.4'
H H 0.0000 0.0000 'International Tables Vol C Tables 4.2.6.8 and 6.1.1.4'
N N 0.0311 0.0180 'International Tables Vol C Tables 4.2.6.8 and 6.1.1.4'
O O 0.0492 0.0322 'International Tables Vol C Tables 4.2.6.8 and 6.1.1.4'
F F 0.0727 0.0534 'International Tables Vol C Tables 4.2.6.8 and 6.1.1.4'
P P 0.2955 0.4335 'International Tables Vol C Tables 4.2.6.8 and 6.1.1.4'
S S 0.3331 0.5567 'International Tables Vol C Tables 4.2.6.8 and 6.1.1.4'
Ni Ni -3.0029 0.5091 'International Tables Vol C Tables 4.2.6.8 and 6.1.1.4'

loop_
_geom_angle_atom_site_label_1
_geom_angle_atom_site_label_2
_geom_angle_atom_site_label_3
_geom_angle
P1 Ni1 P2 163.57(2)
C1 Ni1 P2 82.16(6)
C1 Ni1 P1 81.70(6)
N1 Ni1 P2 98.77(5)
N1 Ni1 P1 97.38(5)
N1 Ni1 C1 179.04(7)
O2 P2 Ni1 105.01(5)
O2 P2 C15 101.51(7)
O2 P2 C19 100.97(8)
C15 P2 Ni1 117.28(6)
C15 P2 C19 115.34(9)
C19 P2 Ni1 113.70(6)
O1 P1 Ni1 105.42(5)
O1 P1 C7 100.87(9)
O1 P1 C11 101.45(9)
C7 P1 Ni1 116.89(7)
C7 P1 C11 115.82(10)
C11 P1 Ni1 113.48(7)
O4 S1 C25 103.24(12)
O4 S1 O3 114.47(16)
O4 S1 O5 114.96(16)
O3 S1 C25 103.19(15)
O3 S1 O5 115.9(2)
O5 S1 C25 102.56(14)
C2 O2 P2 112.80(11)
C6 O1 P1 112.12(11)
C6 C1 Ni1 122.42(14)
C2 C1 Ni1 122.33(14)
C2 C1 C6 115.23(16)
O1 C6 C1 117.64(16)
C5 C6 O1 118.75(17)
C5 C6 C1 123.61(17)
O2 C2 C1 117.65(15)
C3 C2 O2 118.77(16)
C3 C2 C1 123.58(17)
C2 C3 H3 120.9
C2 C3 C4 118.14(17)
C4 C3 H3 120.9
C6 C5 H5 120.8
C6 C5 C4 118.32(18)
C4 C5 H5 120.8
C3 C4 H4 119.4
C5 C4 C3 121.11(17)
C5 C4 H4 119.4
C16 C15 P2 104.87(13)
C18 C15 P2 112.87(13)
C18 C15 C16 109.34(16)
C18 C15 C17 110.39(16)
C17 C15 P2 110.88(13)
C17 C15 C16 108.24(16)
C21 C19 P2 113.09(13)
C21 C19 C22 108.97(16)
C22 C19 P2 104.27(13)
C20 C19 P2 111.11(13)
C20 C19 C21 110.03(16)
C20 C19 C22 109.15(17)
C19 C21 H21A 109.5
C19 C21 H21B 109.5
C19 C21 H21C 109.5
H21A C21 H21B 109.5
H21A C21 H21C 109.5
H21B C21 H21C 109.5
C9 C7 P1 112.32(15)
C9 C7 C8 109.2(2)
C10 C7 P1 110.89(16)
C10 C7 C9 110.0(2)
C10 C7 C8 109.9(2)
C8 C7 P1 104.39(15)
C13 C11 P1 114.37(17)
C13 C11 C12 108.1(2)
C12 C11 P1 105.19(15)
C14 C11 P1 109.06(16)
C14 C11 C13 110.9(2)
C14 C11 C12 109.0(2)
C19 C22 H22A 109.5
C19 C22 H22B 109.5
C19 C22 H22C 109.5
H22A C22 H22B 109.5
H22A C22 H22C 109.5
H22B C22 H22C 109.5
C15 C16 H16A 109.5
C15 C16 H16B 109.5
C15 C16 H16C 109.5
H16A C16 H16B 109.5
H16A C16 H16C 109.5
H16B C16 H16C 109.5
C15 C18 H18A 109.5
C15 C18 H18B 109.5
C15 C18 H18C 109.5
H18A C18 H18B 109.5
H18A C18 H18C 109.5
H18B C18 H18C 109.5
C15 C17 H17A 109.5
C15 C17 H17B 109.5
C15 C17 H17C 109.5
H17A C17 H17B 109.5
H17A C17 H17C 109.5
H17B C17 H17C 109.5
C7 C9 H9A 109.5
C7 C9 H9B 109.5
C7 C9 H9C 109.5
H9A C9 H9B 109.5
H9A C9 H9C 109.5
H9B C9 H9C 109.5
C19 C20 H20A 109.5
C19 C20 H20B 109.5
C19 C20 H20C 109.5
H20A C20 H20B 109.5
H20A C20 H20C 109.5
H20B C20 H20C 109.5
C7 C10 H10A 109.5
C7 C10 H10B 109.5
C7 C10 H10C 109.5
H10A C10 H10B 109.5
H10A C10 H10C 109.5
H10B C10 H10C 109.5
C7 C8 H8A 109.5
C7 C8 H8B 109.5
C7 C8 H8C 109.5
H8A C8 H8B 109.5
H8A C8 H8C 109.5
H8B C8 H8C 109.5
C11 C13 H13A 109.5
C11 C13 H13B 109.5
C11 C13 H13C 109.5
H13A C13 H13B 109.5
H13A C13 H13C 109.5
H13B C13 H13C 109.5
C11 C12 H12A 109.5
C11 C12 H12B 109.5
C11 C12 H12C 109.5
H12A C12 H12B 109.5
H12A C12 H12C 109.5
H12B C12 H12C 109.5
C11 C14 H14A 109.5
C11 C14 H14B 109.5
C11 C14 H14C 109.5
H14A C14 H14B 109.5
H14A C14 H14C 109.5
H14B C14 H14C 109.5
N1 C23 C24 178.2(2)
C23 C24 H24A 109.5
C23 C24 H24B 109.5
C23 C24 H24C 109.5
H24A C24 H24B 109.5
H24A C24 H24C 109.5
H24B C24 H24C 109.5
C23 N1 Ni1 175.51(16)
F1 C25 S1 112.19(18)
F2 C25 S1 111.86(17)
F2 C25 F1 107.9(2)
F2 C25 F3 106.6(2)
F3 C25 S1 111.01(19)
F3 C25 F1 107.0(2)

loop_
_geom_bond_atom_site_label_1
_geom_bond_atom_site_label_2
_geom_bond_distance
Ni1 P2 2.1945(5)
Ni1 P1 2.1944(5)
Ni1 C1 1.8857(18)
Ni1 N1 1.8796(16)
P2 O2 1.6538(12)
P2 C15 1.8483(19)
P2 C19 1.8584(19)
P1 O1 1.6479(13)
P1 C7 1.850(2)
P1 C11 1.858(2)
S1 C25 1.804(3)
S1 O4 1.4226(19)
S1 O3 1.428(3)
S1 O5 1.429(3)
O2 C2 1.386(2)
O1 C6 1.388(2)
C1 C6 1.398(3)
C1 C2 1.397(3)
C6 C5 1.382(3)
C2 C3 1.386(2)
C3 H3 0.9500
C3 C4 1.389(3)
C5 H5 0.9500
C5 C4 1.389(3)
C4 H4 0.9500
C15 C16 1.539(3)
C15 C18 1.527(3)
C15 C17 1.537(2)
C19 C21 1.539(3)
C19 C22 1.539(3)
C19 C20 1.531(3)
C21 H21A 0.9800
C21 H21B 0.9800
C21 H21C 0.9800
C7 C9 1.525(3)
C7 C10 1.525(3)
C7 C8 1.526(3)
C11 C13 1.525(3)
C11 C12 1.539(3)
C11 C14 1.520(3)
C22 H22A 0.9800
C22 H22B 0.9800
C22 H22C 0.9800
C16 H16A 0.9800
C16 H16B 0.9800
C16 H16C 0.9800
C18 H18A 0.9800
C18 H18B 0.9800
C18 H18C 0.9800
C17 H17A 0.9800
C17 H17B 0.9800
C17 H17C 0.9800
C9 H9A 0.9800
C9 H9B 0.9800
C9 H9C 0.9800
C20 H20A 0.9800
C20 H20B 0.9800
C20 H20C 0.9800
C10 H10A 0.9800
C10 H10B 0.9800
C10 H10C 0.9800
C8 H8A 0.9800
C8 H8B 0.9800
C8 H8C 0.9800
C13 H13A 0.9800
C13 H13B 0.9800
C13 H13C 0.9800
C12 H12A 0.9800
C12 H12B 0.9800
C12 H12C 0.9800
C14 H14A 0.9800
C14 H14B 0.9800
C14 H14C 0.9800
C23 C24 1.450(3)
C23 N1 1.140(3)
C24 H24A 0.9800
C24 H24B 0.9800
C24 H24C 0.9800
C25 F1 1.329(3)
C25 F2 1.326(3)
C25 F3 1.328(3)

loop_
_geom_torsion_atom_site_label_1
_geom_torsion_atom_site_label_2
_geom_torsion_atom_site_label_3
_geom_torsion_atom_site_label_4
_geom_torsion
Ni1 P2 O2 C2 -2.22(12)
Ni1 P2 C15 C16 51.78(14)
Ni1 P2 C15 C18 170.73(11)
Ni1 P2 C15 C17 -64.82(15)
Ni1 P2 C19 C21 -150.75(13)
Ni1 P2 C19 C22 -32.52(14)
Ni1 P2 C19 C20 84.93(14)
Ni1 P1 O1 C6 -8.85(13)
Ni1 P1 C7 C9 -157.50(17)
Ni1 P1 C7 C10 78.97(19)
Ni1 P1 C7 C8 -39.32(18)
Ni1 P1 C11 C13 179.03(15)
Ni1 P1 C11 C12 60.62(18)
Ni1 P1 C11 C14 -56.2(2)
Ni1 C1 C6 O1 -1.8(2)
Ni1 C1 C6 C5 177.25(15)
Ni1 C1 C2 O2 0.8(2)
Ni1 C1 C2 C3 -178.37(14)
P2 Ni1 C1 C6 179.89(15)
P2 Ni1 C1 C2 -1.79(14)
P2 O2 C2 C1 1.2(2)
P2 O2 C2 C3 -179.58(13)
P1 Ni1 C1 C6 -3.18(14)
P1 Ni1 C1 C2 175.15(15)
P1 O1 C6 C1 7.5(2)
P1 O1 C6 C5 -171.61(14)
O2 P2 C15 C16 -61.95(13)
O2 P2 C15 C18 57.00(15)
O2 P2 C15 C17 -178.55(13)
O2 P2 C19 C21 -38.83(16)
O2 P2 C19 C22 79.39(13)
O2 P2 C19 C20 -163.15(14)
O2 C2 C3 C4 -178.16(16)
O1 P1 C7 C9 -43.9(2)
O1 P1 C7 C10 -167.39(18)
O1 P1 C7 C8 74.32(16)
O1 P1 C11 C13 66.47(18)
O1 P1 C11 C12 -51.94(18)
O1 P1 C11 C14 -168.8(2)
O1 C6 C5 C4 -179.81(17)
C1 C6 C5 C4 1.1(3)
C1 C2 C3 C4 1.0(3)
C6 C1 C2 O2 179.27(15)
C6 C1 C2 C3 0.1(3)
C6 C5 C4 C3 0.1(3)
C2 C1 C6 O1 179.73(15)
C2 C1 C6 C5 -1.2(3)
C2 C3 C4 C5 -1.1(3)
C15 P2 O2 C2 120.38(13)
C15 P2 C19 C21 69.63(16)
C15 P2 C19 C22 -172.14(12)
C15 P2 C19 C20 -54.69(16)
C19 P2 O2 C2 -120.64(12)
C19 P2 C15 C16 -170.08(12)
C19 P2 C15 C18 -51.14(16)
C19 P2 C15 C17 73.31(16)
C7 P1 O1 C6 -130.90(13)
C7 P1 C11 C13 -41.7(2)
C7 P1 C11 C12 -160.10(17)
C7 P1 C11 C14 83.1(2)
C11 P1 O1 C6 109.67(14)
C11 P1 C7 C9 64.6(2)
C11 P1 C7 C10 -58.9(2)
C11 P1 C7 C8 -177.18(16)
O4 S1 C25 F1 178.65(18)
O4 S1 C25 F2 -59.9(2)
O4 S1 C25 F3 59.0(2)
O3 S1 C25 F1 -61.9(2)
O3 S1 C25 F2 59.5(3)
O3 S1 C25 F3 178.5(2)
O5 S1 C25 F1 58.9(2)
O5 S1 C25 F2 -179.7(2)
O5 S1 C25 F3 -60.8(2)
